data_4080599
loop_
_publ_author_name
'Pad\<elkov\'a, Zde\<nka'
'\<Svec, Petr'
'Kampov\'a, Hana'
'S\'ykora, Jan'
'Semler, Miloslav'
'\<St\<epni\<cka, Petr'
'Bakardjieva, Snejana'
'Willem, Rudolph'
'R\%u\<zi\<cka, Ale\<s'

_publ_section_title
;
 Unusual Reactivity of a C,N-Chelated Stannylene with Siloxanes and
 Silanols
;
_journal_issue 8
_journal_name_full Organometallics
_journal_page_first 2398
_journal_paper_doi 10.1021/om400123y
_journal_volume 32
_journal_year 2013
_chemical_formula_moiety 'C36 H39 Cl N2 O2 Si Sn'
_chemical_formula_sum 'C36 H39 Cl N2 O2 Si Sn'
_chemical_formula_weight 713.92
_chemical_name_systematic
;
 ?
;
_space_group_IT_number 14
_symmetry_cell_setting monoclinic
_symmetry_space_group_name_Hall '-P 2ybc'
_symmetry_space_group_name_H-M 'P 1 21/c 1'
_atom_sites_solution_hydrogens geom
_atom_sites_solution_primary direct
_atom_sites_solution_secondary difmap
_audit_creation_method SHELXL-97
_cell_angle_alpha 90
_cell_angle_beta 102.760(6)
_cell_angle_gamma 90
_cell_formula_units_Z 4
_cell_length_a 17.7321(13)
_cell_length_b 8.9551(5)
_cell_length_c 21.8382(18)
_cell_measurement_reflns_used 33744
_cell_measurement_temperature 150(1)
_cell_measurement_theta_max 26.3
_cell_measurement_theta_min 1
_cell_volume 3382.1(4)
_computing_cell_refinement 'COLLECT and DENZO'
_computing_data_collection 'COLLECT (Hooft, 1998) and DENZO (Otwinowski & Minor, 1997)'
_computing_data_reduction 'COLLECT and DENZO'
_computing_molecular_graphics 'PLATON (Spek, 2003)'
_computing_publication_material 'SHELXL-97 (Sheldrick, 2008)'
_computing_structure_refinement 'SHELXL-97 (Sheldrick, 1997)'
_computing_structure_solution 'SIR92 (Altomare et al., 1994)'
_diffrn_ambient_temperature 150(1)
_diffrn_detector_area_resol_mean 9.091
_diffrn_measured_fraction_theta_full 0.981
_diffrn_measured_fraction_theta_max 0.981
_diffrn_measurement_device_type 'Bruker Nonius KappaCCD area detector'
_diffrn_measurement_method '\f and \w scans to fill the Ewald sphere'
_diffrn_radiation_monochromator graphite
_diffrn_radiation_source 'fine-focus sealed tube'
_diffrn_radiation_type MoK\a
_diffrn_radiation_wavelength 0.71073
_diffrn_reflns_av_R_equivalents 0.0835
_diffrn_reflns_av_sigmaI/netI 0.0567
_diffrn_reflns_limit_h_max 22
_diffrn_reflns_limit_h_min -22
_diffrn_reflns_limit_k_max 10
_diffrn_reflns_limit_k_min -11
_diffrn_reflns_limit_l_max 26
_diffrn_reflns_limit_l_min -27
_diffrn_reflns_number 31557
_diffrn_reflns_theta_full 26.37
_diffrn_reflns_theta_max 26.37
_diffrn_reflns_theta_min 4.13
_diffrn_standards_number 0
_exptl_absorpt_coefficient_mu 0.904
_exptl_absorpt_correction_T_max 0.945
_exptl_absorpt_correction_T_min 0.872
_exptl_absorpt_correction_type integration
_exptl_absorpt_process_details
;
Gaussian integration (Coppens, 1970)
;
_exptl_crystal_colour colourless
_exptl_crystal_density_diffrn 1.402
_exptl_crystal_density_method 'not measured'
_exptl_crystal_description plate
_exptl_crystal_F_000 1464
_exptl_crystal_size_max 0.28
_exptl_crystal_size_mid 0.18
_exptl_crystal_size_min 0.12
_refine_diff_density_max 1.038
_refine_diff_density_min -2.118
_refine_diff_density_rms 0.147
_refine_ls_extinction_method none
_refine_ls_goodness_of_fit_ref 1.160
_refine_ls_hydrogen_treatment constr
_refine_ls_matrix_type full
_refine_ls_number_parameters 298
_refine_ls_number_reflns 6788
_refine_ls_number_restraints 50
_refine_ls_restrained_S_all 1.160
_refine_ls_R_factor_all 0.1209
_refine_ls_R_factor_gt 0.0942
_refine_ls_shift/su_max 0.001
_refine_ls_shift/su_mean 0.000
_refine_ls_structure_factor_coef Fsqd
_refine_ls_weighting_details 'calc w=1/[\s^2^(Fo^2^)+(0.0563P)^2^+39.4301P] where P=(Fo^2^+2Fc^2^)/3'
_refine_ls_weighting_scheme calc
_refine_ls_wR_factor_gt 0.2147
_refine_ls_wR_factor_ref 0.2295
_reflns_number_gt 5265
_reflns_number_total 6788
_reflns_threshold_expression >2sigma(I)
_cod_data_source_file om400123y_si_002.cif
_cod_data_source_block shelxl4
_cod_original_cell_volume 3382.0(4)
_cod_original_sg_symbol_H-M 'P 21/c'
_cod_database_code 4080599

loop_
_symmetry_equiv_pos_as_xyz
'x, y, z'
'-x, y+1/2, -z+1/2'
'-x, -y, -z'
'x, -y-1/2, z-1/2'

loop_
_atom_site_label
_atom_site_type_symbol
_atom_site_fract_x
_atom_site_fract_y
_atom_site_fract_z
_atom_site_U_iso_or_equiv
_atom_site_adp_type
_atom_site_occupancy
_atom_site_symmetry_multiplicity
_atom_site_calc_flag
_atom_site_refinement_flags
_atom_site_disorder_assembly
_atom_site_disorder_group
Sn1 Sn 0.24332(4) 1.02486(6) 0.21151(3) 0.0341(2) Uani 1 1 d . . .
Cl Cl 0.17106(16) 0.7804(3) 0.20091(17) 0.0660(8) Uani 1 1 d . . .
N1 N 0.2786(6) 1.3774(9) 0.2180(5) 0.058(2) Uani 1 1 d . . .
Si1 Si 0.2574(3) 0.9955(6) 0.3761(2) 0.0426(12) Uani 0.50 1 d P A 1
O1X O 0.2584(7) 1.0515(14) 0.3058(6) 0.043(3) Uani 0.50 1 d P A 1
O2X O 0.3066(13) 1.244(2) 0.2051(10) 0.057(5) Uani 0.50 1 d P A 1
N2X N 0.2405(11) 0.9983(17) 0.0926(9) 0.053(3) Uani 0.50 1 d PD A 1
C1X C 0.1698(8) 1.066(2) 0.3993(9) 0.081(3) Uani 0.50 1 d PG A 1
C2X C 0.1598(9) 1.0331(19) 0.4591(8) 0.081(3) Uani 0.50 1 d PG A 1
H2X H 0.1966 0.9726 0.4864 0.098 Uiso 0.50 1 calc PR A 1
C3X C 0.0961(10) 1.088(2) 0.4791(7) 0.081(3) Uani 0.50 1 d PG A 1
H3X H 0.0893 1.0657 0.5201 0.098 Uiso 0.50 1 calc PR A 1
C4X C 0.0422(8) 1.177(2) 0.4392(9) 0.081(3) Uani 0.50 1 d PG A 1
H4X H -0.0014 1.2147 0.4529 0.098 Uiso 0.50 1 calc PR A 1
C5X C 0.0522(9) 1.2102(19) 0.3793(8) 0.081(3) Uani 0.50 1 d PG A 1
H5X H 0.0154 1.2707 0.3520 0.098 Uiso 0.50 1 calc PR A 1
C6X C 0.1159(10) 1.155(2) 0.3593(7) 0.081(3) Uani 0.50 1 d PG A 1
H6X H 0.1227 1.1777 0.3184 0.098 Uiso 0.50 1 calc PR A 1
C7X C 0.3506(8) 1.072(2) 0.4266(7) 0.082(3) Uani 0.50 1 d PG A 1
C8X C 0.3666(9) 1.049(2) 0.4911(7) 0.082(3) Uani 0.50 1 d PG A 1
H8X H 0.3311 0.9953 0.5096 0.099 Uiso 0.50 1 calc PR A 1
C9X C 0.4347(10) 1.104(2) 0.5286(6) 0.082(3) Uani 0.50 1 d PG A 1
H9X H 0.4456 1.0879 0.5727 0.099 Uiso 0.50 1 calc PR A 1
C10X C 0.4867(8) 1.182(2) 0.5016(7) 0.082(3) Uani 0.50 1 d PG A 1
H10X H 0.5332 1.2199 0.5272 0.099 Uiso 0.50 1 calc PR A 1
C11X C 0.4706(9) 1.206(2) 0.4371(7) 0.082(3) Uani 0.50 1 d PG A 1
H11X H 0.5062 1.2594 0.4186 0.099 Uiso 0.50 1 calc PR A 1
C12X C 0.4026(10) 1.151(2) 0.3996(6) 0.082(3) Uani 0.50 1 d PG A 1
H12X H 0.3917 1.1667 0.3555 0.099 Uiso 0.50 1 calc PR A 1
C13X C 0.2616(9) 0.7887(11) 0.3873(8) 0.061(2) Uani 0.50 1 d PG A 1
C14X C 0.1934(7) 0.7067(15) 0.3763(7) 0.061(2) Uani 0.50 1 d PG A 1
H14X H 0.1451 0.7557 0.3626 0.073 Uiso 0.50 1 calc PR A 1
C15X C 0.1959(7) 0.5530(14) 0.3855(7) 0.061(2) Uani 0.50 1 d PG A 1
H15X H 0.1492 0.4969 0.3780 0.073 Uiso 0.50 1 calc PR A 1
C16X C 0.2665(8) 0.4813(11) 0.4056(7) 0.061(2) Uani 0.50 1 d PG A 1
H16X H 0.2682 0.3763 0.4118 0.073 Uiso 0.50 1 calc PR A 1
C17X C 0.3348(7) 0.5634(14) 0.4165(7) 0.061(2) Uani 0.50 1 d PG A 1
H17X H 0.3831 0.5144 0.4303 0.073 Uiso 0.50 1 calc PR A 1
C18X C 0.3323(7) 0.7171(14) 0.4074(7) 0.061(2) Uani 0.50 1 d PG A 1
H18X H 0.3789 0.7731 0.4149 0.073 Uiso 0.50 1 calc PR A 1
C19X C 0.3499(9) 0.924(2) 0.2087(9) 0.088(4) Uani 0.50 1 d PGD A 1
C20X C 0.3686(9) 0.900(2) 0.1509(8) 0.088(4) Uani 0.50 1 d PGD A 1
C21X C 0.4335(10) 0.817(2) 0.1475(8) 0.088(4) Uani 0.50 1 d PGD A 1
H21X H 0.4463 0.8001 0.1080 0.105 Uiso 0.50 1 calc PR A 1
C22X C 0.4797(9) 0.757(2) 0.2017(9) 0.088(4) Uani 0.50 1 d PG A 1
H22X H 0.5241 0.6996 0.1993 0.105 Uiso 0.50 1 calc PR A 1
C23X C 0.4610(9) 0.781(2) 0.2595(8) 0.088(4) Uani 0.50 1 d PG A 1
H23X H 0.4926 0.7402 0.2966 0.105 Uiso 0.50 1 calc PR A 1
C24X C 0.3961(10) 0.865(2) 0.2630(8) 0.088(4) Uani 0.50 1 d PG A 1
H24X H 0.3833 0.8813 0.3024 0.105 Uiso 0.50 1 calc PR A 1
C25X C 0.3204(13) 1.010(3) 0.0925(13) 0.092(7) Uani 0.50 1 d PDU A 1
H25A H 0.3379 1.1144 0.0993 0.111 Uiso 0.50 1 calc PR A 1
H25B H 0.3298 0.9757 0.0517 0.111 Uiso 0.50 1 calc PR A 1
C26X C 0.1397(8) 1.3063(19) 0.1944(8) 0.063(3) Uani 0.50 1 d PG A 1
C27X C 0.1367(7) 1.1536(18) 0.1827(8) 0.063(3) Uani 0.50 1 d PG A 1
C28X C 0.0706(9) 1.0904(13) 0.1457(8) 0.063(3) Uani 0.50 1 d PG A 1
H28X H 0.0686 0.9860 0.1378 0.076 Uiso 0.50 1 calc PR A 1
C29X C 0.0074(7) 1.1799(15) 0.1202(7) 0.063(3) Uani 0.50 1 d PG A 1
H29X H -0.0378 1.1367 0.0949 0.076 Uiso 0.50 1 calc PR A 1
C30X C 0.0104(8) 1.3326(15) 0.1318(8) 0.063(3) Uani 0.50 1 d PG A 1
H30X H -0.0328 1.3938 0.1145 0.076 Uiso 0.50 1 calc PR A 1
C31X C 0.0765(9) 1.3958(13) 0.1689(8) 0.063(3) Uani 0.50 1 d PG A 1
H31X H 0.0786 1.5002 0.1768 0.076 Uiso 0.50 1 calc PR A 1
C32X C 0.2036(14) 1.374(3) 0.2359(10) 0.060(6) Uani 0.50 1 d P A 1
H32A H 0.2111 1.3216 0.2768 0.072 Uiso 0.50 1 calc PR A 1
H32B H 0.1891 1.4782 0.2430 0.072 Uiso 0.50 1 calc PR A 1
C33X C 0.2620(19) 1.452(3) 0.1469(12) 0.083(8) Uani 0.50 1 d P A 1
H33A H 0.2184 1.4005 0.1196 0.124 Uiso 0.50 1 calc PR A 1
H33B H 0.3081 1.4414 0.1295 0.124 Uiso 0.50 1 calc PR A 1
H33C H 0.2496 1.5581 0.1494 0.124 Uiso 0.50 1 calc PR A 1
C34X C 0.3424(15) 1.459(3) 0.2560(15) 0.077(8) Uani 0.50 1 d P A 1
H34A H 0.3884 1.4476 0.2385 0.115 Uiso 0.50 1 calc PR A 1
H34B H 0.3532 1.4206 0.2991 0.115 Uiso 0.50 1 calc PR A 1
H34C H 0.3288 1.5654 0.2563 0.115 Uiso 0.50 1 calc PR A 1
C35X C 0.1973(17) 1.109(3) 0.0508(17) 0.129(7) Uani 0.50 1 d PDU A 1
H35A H 0.1429 1.1063 0.0536 0.193 Uiso 0.50 1 calc PR A 1
H35B H 0.2011 1.0876 0.0075 0.193 Uiso 0.50 1 calc PR A 1
H35C H 0.2186 1.2085 0.0628 0.193 Uiso 0.50 1 calc PR A 1
C36X C 0.2128(18) 0.852(3) 0.0687(19) 0.129(7) Uani 0.50 1 d PDU A 1
H36A H 0.1577 0.8434 0.0687 0.193 Uiso 0.50 1 calc PR A 1
H36B H 0.2418 0.7747 0.0956 0.193 Uiso 0.50 1 calc PR A 1
H36C H 0.2201 0.8408 0.0258 0.193 Uiso 0.50 1 calc PR A 1
Si2 Si 0.2408(3) 1.0063(6) 0.0503(3) 0.0442(12) Uani 0.50 1 d P A 2
O1Y O 0.2487(7) 1.0535(13) 0.1230(7) 0.042(3) Uani 0.50 1 d P A 2
O2Y O 0.3096(11) 1.2287(18) 0.2363(7) 0.036(4) Uani 0.50 1 d P A 2
N2Y N 0.2615(10) 0.9633(18) 0.3283(8) 0.053(3) Uani 0.50 1 d PD A 2
C1Y C 0.1525(9) 1.098(2) -0.0001(9) 0.094(4) Uani 0.50 1 d PG A 2
C2Y C 0.1462(9) 1.125(2) -0.0638(9) 0.094(4) Uani 0.50 1 d PG A 2
H2Y H 0.1863 1.0940 -0.0835 0.112 Uiso 0.50 1 calc PR A 2
C3Y C 0.0813(11) 1.197(2) -0.0985(7) 0.094(4) Uani 0.50 1 d PG A 2
H3Y H 0.0770 1.2154 -0.1420 0.112 Uiso 0.50 1 calc PR A 2
C4Y C 0.0227(9) 1.242(2) -0.0696(9) 0.094(4) Uani 0.50 1 d PG A 2
H4Y H -0.0217 1.2917 -0.0934 0.112 Uiso 0.50 1 calc PR A 2
C5Y C 0.0290(9) 1.216(2) -0.0060(9) 0.094(4) Uani 0.50 1 d PG A 2
H5Y H -0.0110 1.2468 0.0138 0.112 Uiso 0.50 1 calc PR A 2
C6Y C 0.0939(11) 1.144(2) 0.0288(7) 0.094(4) Uani 0.50 1 d PG A 2
H6Y H 0.0983 1.1254 0.0723 0.112 Uiso 0.50 1 calc PR A 2
C7Y C 0.3311(8) 1.0782(19) 0.0248(7) 0.067(3) Uani 0.50 1 d PG A 2
C8Y C 0.3498(8) 1.0365(18) -0.0314(7) 0.067(3) Uani 0.50 1 d PG A 2
H8Y H 0.3183 0.9667 -0.0582 0.081 Uiso 0.50 1 calc PR A 2
C9Y C 0.4145(9) 1.0969(19) -0.0482(6) 0.067(3) Uani 0.50 1 d PG A 2
H9Y H 0.4273 1.0684 -0.0865 0.081 Uiso 0.50 1 calc PR A 2
C10Y C 0.4606(8) 1.1990(19) -0.0088(7) 0.067(3) Uani 0.50 1 d PG A 2
H10Y H 0.5049 1.2403 -0.0203 0.081 Uiso 0.50 1 calc PR A 2
C11Y C 0.4419(8) 1.2407(18) 0.0473(7) 0.067(3) Uani 0.50 1 d PG A 2
H11Y H 0.4734 1.3105 0.0742 0.081 Uiso 0.50 1 calc PR A 2
C12Y C 0.3772(9) 1.1803(19) 0.0641(6) 0.067(3) Uani 0.50 1 d PG A 2
H12Y H 0.3644 1.2088 0.1025 0.081 Uiso 0.50 1 calc PR A 2
C13Y C 0.2362(9) 0.7993(11) 0.0361(8) 0.062(2) Uani 0.50 1 d PG A 2
C14Y C 0.1652(7) 0.7265(14) 0.0238(8) 0.062(2) Uani 0.50 1 d PG A 2
H14Y H 0.1188 0.7824 0.0195 0.075 Uiso 0.50 1 calc PR A 2
C15Y C 0.1621(7) 0.5720(15) 0.0177(7) 0.062(2) Uani 0.50 1 d PG A 2
H15Y H 0.1136 0.5222 0.0093 0.075 Uiso 0.50 1 calc PR A 2
C16Y C 0.2301(8) 0.4903(11) 0.0239(7) 0.062(2) Uani 0.50 1 d PG A 2
H16Y H 0.2280 0.3847 0.0197 0.075 Uiso 0.50 1 calc PR A 2
C17Y C 0.3010(7) 0.5631(15) 0.0362(7) 0.062(2) Uani 0.50 1 d PG A 2
H17Y H 0.3475 0.5072 0.0404 0.075 Uiso 0.50 1 calc PR A 2
C18Y C 0.3041(7) 0.7176(15) 0.0423(8) 0.062(2) Uani 0.50 1 d PG A 2
H18Y H 0.3526 0.7673 0.0507 0.075 Uiso 0.50 1 calc PR A 2
C19Y C 0.3502(6) 0.9053(17) 0.2391(7) 0.063(3) Uani 0.50 1 d PGD A 2
C20Y C 0.3671(7) 0.8357(18) 0.2974(7) 0.063(3) Uani 0.50 1 d PGD A 2
C21Y C 0.4359(8) 0.7572(17) 0.3165(6) 0.063(3) Uani 0.50 1 d PGD A 2
H21Y H 0.4475 0.7096 0.3564 0.075 Uiso 0.50 1 calc PR A 2
C22Y C 0.4878(6) 0.7483(17) 0.2773(7) 0.063(3) Uani 0.50 1 d PG A 2
H22Y H 0.5348 0.6946 0.2904 0.075 Uiso 0.50 1 calc PR A 2
C23Y C 0.4708(7) 0.8179(18) 0.2190(7) 0.063(3) Uani 0.50 1 d PG A 2
H23Y H 0.5063 0.8118 0.1922 0.075 Uiso 0.50 1 calc PR A 2
C24Y C 0.4020(8) 0.8964(17) 0.1999(6) 0.063(3) Uani 0.50 1 d PG A 2
H24Y H 0.3905 0.9440 0.1600 0.075 Uiso 0.50 1 calc PR A 2
C25Y C 0.3099(15) 0.832(3) 0.3369(13) 0.092(7) Uani 0.50 1 d PD A 2
H25C H 0.2771 0.7426 0.3266 0.111 Uiso 0.50 1 calc PR A 2
H25D H 0.3372 0.8254 0.3816 0.111 Uiso 0.50 1 calc PR A 2
C26Y C 0.1394(7) 1.2996(17) 0.1941(8) 0.055(2) Uani 0.50 1 d PG A 2
C27Y C 0.1401(7) 1.1483(17) 0.2085(8) 0.055(2) Uani 0.50 1 d PG A 2
C28Y C 0.0757(8) 1.0824(12) 0.2236(7) 0.055(2) Uani 0.50 1 d PG A 2
H28Y H 0.0762 0.9790 0.2334 0.066 Uiso 0.50 1 calc PR A 2
C29Y C 0.0104(7) 1.1677(14) 0.2244(7) 0.055(2) Uani 0.50 1 d PG A 2
H29Y H -0.0336 1.1227 0.2348 0.066 Uiso 0.50 1 calc PR A 2
C30Y C 0.0096(7) 1.3190(14) 0.2101(7) 0.055(2) Uani 0.50 1 d PG A 2
H30Y H -0.0349 1.3774 0.2106 0.066 Uiso 0.50 1 calc PR A 2
C31Y C 0.0741(9) 1.3850(12) 0.1949(8) 0.055(2) Uani 0.50 1 d PG A 2
H31Y H 0.0736 1.4884 0.1851 0.066 Uiso 0.50 1 calc PR A 2
C32Y C 0.2046(11) 1.370(2) 0.1710(9) 0.044(4) Uani 0.50 1 d P A 2
H32C H 0.2128 1.3126 0.1343 0.052 Uiso 0.50 1 calc PR A 2
H32D H 0.1892 1.4725 0.1565 0.052 Uiso 0.50 1 calc PR A 2
C33Y C 0.2690(15) 1.440(3) 0.2832(10) 0.065(6) Uani 0.50 1 d P A 2
H33D H 0.2275 1.3855 0.2967 0.097 Uiso 0.50 1 calc PR A 2
H33E H 0.2559 1.5463 0.2791 0.097 Uiso 0.50 1 calc PR A 2
H33F H 0.3175 1.4269 0.3144 0.097 Uiso 0.50 1 calc PR A 2
C34Y C 0.3382(14) 1.458(2) 0.2003(11) 0.058(6) Uani 0.50 1 d P A 2
H34D H 0.3849 1.4530 0.2340 0.088 Uiso 0.50 1 calc PR A 2
H34E H 0.3224 1.5623 0.1926 0.088 Uiso 0.50 1 calc PR A 2
H34F H 0.3489 1.4146 0.1619 0.088 Uiso 0.50 1 calc PR A 2
C35Y C 0.1925(17) 0.932(3) 0.3503(19) 0.129(7) Uani 0.50 1 d PD A 2
H35D H 0.1583 1.0189 0.3432 0.193 Uiso 0.50 1 calc PR A 2
H35E H 0.2064 0.9089 0.3953 0.193 Uiso 0.50 1 calc PR A 2
H35F H 0.1659 0.8458 0.3274 0.193 Uiso 0.50 1 calc PR A 2
C36Y C 0.3035(18) 1.083(3) 0.3661(18) 0.129(7) Uani 0.50 1 d PD A 2
H36D H 0.2711 1.1725 0.3618 0.193 Uiso 0.50 1 calc PR A 2
H36E H 0.3510 1.1045 0.3518 0.193 Uiso 0.50 1 calc PR A 2
H36F H 0.3167 1.0520 0.4102 0.193 Uiso 0.50 1 calc PR A 2

loop_
_atom_site_aniso_label
_atom_site_aniso_U_11
_atom_site_aniso_U_22
_atom_site_aniso_U_33
_atom_site_aniso_U_23
_atom_site_aniso_U_13
_atom_site_aniso_U_12
Sn1 0.0390(3) 0.0284(3) 0.0344(3) -0.0011(3) 0.0070(2) 0.0003(3)
Cl 0.0557(16) 0.0342(13) 0.105(2) 0.0056(14) 0.0100(15) -0.0052(11)
N1 0.066(6) 0.030(4) 0.073(6) -0.010(4) 0.007(5) 0.000(4)
Si1 0.045(3) 0.039(3) 0.046(3) 0.004(2) 0.015(2) -0.007(2)
O1X 0.049(7) 0.021(7) 0.059(8) 0.009(6) 0.013(6) 0.002(5)
O2X 0.063(11) 0.038(9) 0.071(13) 0.016(11) 0.015(12) 0.011(7)
N2X 0.097(11) 0.024(7) 0.045(7) -0.010(6) 0.029(7) -0.001(6)
C1X 0.058(6) 0.077(8) 0.119(10) -0.015(7) 0.042(6) -0.005(5)
C2X 0.058(6) 0.077(8) 0.119(10) -0.015(7) 0.042(6) -0.005(5)
C3X 0.058(6) 0.077(8) 0.119(10) -0.015(7) 0.042(6) -0.005(5)
C4X 0.058(6) 0.077(8) 0.119(10) -0.015(7) 0.042(6) -0.005(5)
C5X 0.058(6) 0.077(8) 0.119(10) -0.015(7) 0.042(6) -0.005(5)
C6X 0.058(6) 0.077(8) 0.119(10) -0.015(7) 0.042(6) -0.005(5)
C7X 0.064(7) 0.105(9) 0.070(6) -0.001(6) -0.002(5) -0.016(6)
C8X 0.064(7) 0.105(9) 0.070(6) -0.001(6) -0.002(5) -0.016(6)
C9X 0.064(7) 0.105(9) 0.070(6) -0.001(6) -0.002(5) -0.016(6)
C10X 0.064(7) 0.105(9) 0.070(6) -0.001(6) -0.002(5) -0.016(6)
C11X 0.064(7) 0.105(9) 0.070(6) -0.001(6) -0.002(5) -0.016(6)
C12X 0.064(7) 0.105(9) 0.070(6) -0.001(6) -0.002(5) -0.016(6)
C13X 0.081(6) 0.045(5) 0.061(5) 0.004(4) 0.023(5) 0.000(4)
C14X 0.081(6) 0.045(5) 0.061(5) 0.004(4) 0.023(5) 0.000(4)
C15X 0.081(6) 0.045(5) 0.061(5) 0.004(4) 0.023(5) 0.000(4)
C16X 0.081(6) 0.045(5) 0.061(5) 0.004(4) 0.023(5) 0.000(4)
C17X 0.081(6) 0.045(5) 0.061(5) 0.004(4) 0.023(5) 0.000(4)
C18X 0.081(6) 0.045(5) 0.061(5) 0.004(4) 0.023(5) 0.000(4)
C19X 0.059(6) 0.102(9) 0.109(10) -0.004(8) 0.031(6) 0.020(6)
C20X 0.059(6) 0.102(9) 0.109(10) -0.004(8) 0.031(6) 0.020(6)
C21X 0.059(6) 0.102(9) 0.109(10) -0.004(8) 0.031(6) 0.020(6)
C22X 0.059(6) 0.102(9) 0.109(10) -0.004(8) 0.031(6) 0.020(6)
C23X 0.059(6) 0.102(9) 0.109(10) -0.004(8) 0.031(6) 0.020(6)
C24X 0.059(6) 0.102(9) 0.109(10) -0.004(8) 0.031(6) 0.020(6)
C25X 0.119(18) 0.096(16) 0.073(12) -0.001(11) 0.044(12) 0.013(13)
C26X 0.051(5) 0.058(6) 0.075(6) 0.006(5) 0.005(4) 0.001(4)
C27X 0.051(5) 0.058(6) 0.075(6) 0.006(5) 0.005(4) 0.001(4)
C28X 0.051(5) 0.058(6) 0.075(6) 0.006(5) 0.005(4) 0.001(4)
C29X 0.051(5) 0.058(6) 0.075(6) 0.006(5) 0.005(4) 0.001(4)
C30X 0.051(5) 0.058(6) 0.075(6) 0.006(5) 0.005(4) 0.001(4)
C31X 0.051(5) 0.058(6) 0.075(6) 0.006(5) 0.005(4) 0.001(4)
C32X 0.077(16) 0.055(13) 0.048(12) 0.011(10) 0.012(11) 0.019(11)
C33X 0.12(2) 0.078(18) 0.060(14) 0.029(14) 0.031(15) 0.016(16)
C34X 0.074(17) 0.047(14) 0.10(2) -0.019(14) -0.004(15) -0.013(12)
C35X 0.161(19) 0.098(14) 0.129(16) -0.006(12) 0.039(14) -0.027(13)
C36X 0.161(19) 0.098(14) 0.129(16) -0.006(12) 0.039(14) -0.027(13)
Si2 0.050(3) 0.045(3) 0.034(3) -0.003(2) 0.001(2) -0.005(2)
O1Y 0.050(7) 0.023(7) 0.049(8) -0.010(6) 0.005(6) 0.003(5)
O2Y 0.048(8) 0.013(6) 0.043(9) 0.008(7) -0.001(8) 0.005(5)
N2Y 0.097(11) 0.024(7) 0.045(7) -0.010(6) 0.029(7) -0.001(6)
C1Y 0.071(7) 0.078(8) 0.106(9) 0.018(7) -0.038(7) -0.018(6)
C2Y 0.071(7) 0.078(8) 0.106(9) 0.018(7) -0.038(7) -0.018(6)
C3Y 0.071(7) 0.078(8) 0.106(9) 0.018(7) -0.038(7) -0.018(6)
C4Y 0.071(7) 0.078(8) 0.106(9) 0.018(7) -0.038(7) -0.018(6)
C5Y 0.071(7) 0.078(8) 0.106(9) 0.018(7) -0.038(7) -0.018(6)
C6Y 0.071(7) 0.078(8) 0.106(9) 0.018(7) -0.038(7) -0.018(6)
C7Y 0.061(6) 0.076(7) 0.068(6) -0.005(5) 0.021(5) -0.019(5)
C8Y 0.061(6) 0.076(7) 0.068(6) -0.005(5) 0.021(5) -0.019(5)
C9Y 0.061(6) 0.076(7) 0.068(6) -0.005(5) 0.021(5) -0.019(5)
C10Y 0.061(6) 0.076(7) 0.068(6) -0.005(5) 0.021(5) -0.019(5)
C11Y 0.061(6) 0.076(7) 0.068(6) -0.005(5) 0.021(5) -0.019(5)
C12Y 0.061(6) 0.076(7) 0.068(6) -0.005(5) 0.021(5) -0.019(5)
C13Y 0.075(6) 0.049(5) 0.061(5) 0.001(4) 0.011(5) -0.014(4)
C14Y 0.075(6) 0.049(5) 0.061(5) 0.001(4) 0.011(5) -0.014(4)
C15Y 0.075(6) 0.049(5) 0.061(5) 0.001(4) 0.011(5) -0.014(4)
C16Y 0.075(6) 0.049(5) 0.061(5) 0.001(4) 0.011(5) -0.014(4)
C17Y 0.075(6) 0.049(5) 0.061(5) 0.001(4) 0.011(5) -0.014(4)
C18Y 0.075(6) 0.049(5) 0.061(5) 0.001(4) 0.011(5) -0.014(4)
C19Y 0.041(5) 0.061(6) 0.079(6) -0.010(5) -0.002(4) 0.016(4)
C20Y 0.041(5) 0.061(6) 0.079(6) -0.010(5) -0.002(4) 0.016(4)
C21Y 0.041(5) 0.061(6) 0.079(6) -0.010(5) -0.002(4) 0.016(4)
C22Y 0.041(5) 0.061(6) 0.079(6) -0.010(5) -0.002(4) 0.016(4)
C23Y 0.041(5) 0.061(6) 0.079(6) -0.010(5) -0.002(4) 0.016(4)
C24Y 0.041(5) 0.061(6) 0.079(6) -0.010(5) -0.002(4) 0.016(4)
C25Y 0.119(18) 0.096(16) 0.073(12) -0.001(11) 0.044(12) 0.013(13)
C26Y 0.047(5) 0.053(5) 0.065(5) -0.001(4) 0.013(4) 0.006(4)
C27Y 0.047(5) 0.053(5) 0.065(5) -0.001(4) 0.013(4) 0.006(4)
C28Y 0.047(5) 0.053(5) 0.065(5) -0.001(4) 0.013(4) 0.006(4)
C29Y 0.047(5) 0.053(5) 0.065(5) -0.001(4) 0.013(4) 0.006(4)
C30Y 0.047(5) 0.053(5) 0.065(5) -0.001(4) 0.013(4) 0.006(4)
C31Y 0.047(5) 0.053(5) 0.065(5) -0.001(4) 0.013(4) 0.006(4)
C32Y 0.047(11) 0.039(10) 0.037(9) -0.001(8) -0.006(8) 0.004(8)
C33Y 0.078(16) 0.070(16) 0.040(11) -0.018(11) -0.001(10) -0.012(12)
C34Y 0.075(15) 0.030(11) 0.061(13) 0.006(10) -0.004(11) -0.009(10)
C35Y 0.161(19) 0.098(14) 0.129(16) -0.006(12) 0.039(14) -0.027(13)
C36Y 0.161(19) 0.098(14) 0.129(16) -0.006(12) 0.039(14) -0.027(13)

loop_
_atom_type_symbol
_atom_type_description
_atom_type_scat_dispersion_real
_atom_type_scat_dispersion_imag
_atom_type_scat_source
C C 0.0033 0.0016 'International Tables Vol C Tables 4.2.6.8 and 6.1.1.4'
H H 0.0000 0.0000 'International Tables Vol C Tables 4.2.6.8 and 6.1.1.4'
O O 0.0106 0.0060 'International Tables Vol C Tables 4.2.6.8 and 6.1.1.4'
N N 0.0061 0.0033 'International Tables Vol C Tables 4.2.6.8 and 6.1.1.4'
Sn Sn -0.6537 1.4246 'International Tables Vol C Tables 4.2.6.8 and 6.1.1.4'
Si Si 0.0817 0.0704 'International Tables Vol C Tables 4.2.6.8 and 6.1.1.4'
Cl Cl 0.1484 0.1585 'International Tables Vol C Tables 4.2.6.8 and 6.1.1.4'

loop_
_exptl_crystal_face_index_h
_exptl_crystal_face_index_k
_exptl_crystal_face_index_l
_exptl_crystal_face_perp_dist
0 0 1 0.041
0 0 -1 0.075
0 1 0 0.110
0 -1 0 0.114
-1 0 0 0.030
1 0 0 0.019
0 1 1 0.043
0 -1 1 0.090
0 -1 -1 0.106

loop_
_geom_angle_atom_site_label_1
_geom_angle_atom_site_label_2
_geom_angle_atom_site_label_3
_geom_angle
O1Y Sn1 O1X 162.6(5)
O1Y Sn1 C19X 77.8(7)
O1X Sn1 C19X 99.3(6)
O1Y Sn1 C27Y 97.4(6)
O1X Sn1 C27Y 83.7(6)
C19X Sn1 C27Y 173.0(7)
O1Y Sn1 C19Y 96.3(6)
O1X Sn1 C19Y 82.2(5)
C19X Sn1 C19Y 18.5(6)
C27Y Sn1 C19Y 165.8(6)
O1Y Sn1 O2Y 89.7(6)
O1X Sn1 O2Y 72.9(6)
C19X Sn1 O2Y 85.8(8)
C27Y Sn1 O2Y 89.2(6)
C19Y Sn1 O2Y 87.3(6)
O1Y Sn1 C27X 82.8(6)
O1X Sn1 C27X 98.1(6)
C19X Sn1 C27X 160.4(7)
C27Y Sn1 C27X 14.7(7)
C19Y Sn1 C27X 178.0(6)
O2Y Sn1 C27X 90.8(6)
O1Y Sn1 O2X 72.4(6)
O1X Sn1 O2X 90.3(6)
C19X Sn1 O2X 84.7(8)
C27Y Sn1 O2X 89.0(7)
C19Y Sn1 O2X 91.7(7)
O2Y Sn1 O2X 17.5(5)
C27X Sn1 O2X 86.3(7)
O1Y Sn1 Cl 99.0(4)
O1X Sn1 Cl 98.4(4)
C19X Sn1 Cl 93.9(6)
C27Y Sn1 Cl 91.9(4)
C19Y Sn1 Cl 89.5(5)
O2Y Sn1 Cl 171.1(4)
C27X Sn1 Cl 92.4(4)
O2X Sn1 Cl 171.4(5)
O1Y Sn1 N2Y 169.0(5)
O1X Sn1 N2Y 19.2(4)
C19X Sn1 N2Y 91.2(7)
C27Y Sn1 N2Y 93.5(6)
C19Y Sn1 N2Y 72.7(6)
O2Y Sn1 N2Y 89.5(5)
C27X Sn1 N2Y 108.1(6)
O2X Sn1 N2Y 106.9(6)
Cl Sn1 N2Y 81.6(4)
O1Y Sn1 N2X 13.3(4)
O1X Sn1 N2X 173.5(5)
C19X Sn1 N2X 75.6(7)
C27Y Sn1 N2X 101.0(6)
C19Y Sn1 N2X 93.2(6)
O2Y Sn1 N2X 102.4(6)
C27X Sn1 N2X 86.4(6)
O2X Sn1 N2X 85.3(6)
Cl Sn1 N2X 86.1(4)
N2Y Sn1 N2X 161.3(5)
O2X N1 C34Y 93.7(15)
O2X N1 C34X 107.0(16)
C34Y N1 C34X 49.9(15)
O2X N1 O2Y 27.8(8)
C34Y N1 O2Y 106.4(13)
C34X N1 O2Y 96.1(14)
O2X N1 C32X 115.7(15)
C34Y N1 C32X 150.1(15)
C34X N1 C32X 119.8(17)
O2Y N1 C32X 102.5(13)
O2X N1 C32Y 97.3(13)
C34Y N1 C32Y 116.1(14)
C34X N1 C32Y 152.0(15)
O2Y N1 C32Y 111.8(11)
C32X N1 C32Y 57.7(12)
O2X N1 C33Y 128.5(15)
C34Y N1 C33Y 107.8(14)
C34X N1 C33Y 61.8(16)
O2Y N1 C33Y 100.7(13)
C32X N1 C33Y 58.7(13)
C32Y N1 C33Y 112.7(14)
O2X N1 C33X 99.2(15)
C34Y N1 C33X 61.5(15)
C34X N1 C33X 106.8(18)
O2Y N1 C33X 127.0(14)
C32X N1 C33X 105.9(15)
C32Y N1 C33X 54.6(14)
C33Y N1 C33X 132.2(15)
O1X Si1 C1X 109.8(8)
O1X Si1 C13X 115.0(7)
C1X Si1 C13X 108.4(8)
O1X Si1 C7X 104.4(7)
C1X Si1 C7X 113.1(9)
C13X Si1 C7X 106.2(8)
Si1 O1X Sn1 154.0(8)
N1 O2X Sn1 122.8(14)
C25X N2X C35X 109.8(14)
C25X N2X C36X 108.8(14)
C35X N2X C36X 107.5(14)
C25X N2X Sn1 101.3(15)
C35X N2X Sn1 117.3(19)
C36X N2X Sn1 111.8(18)
C2X C1X C6X 120.0
C2X C1X Si1 118.2(10)
C6X C1X Si1 121.8(10)
C3X C2X C1X 120.0
C3X C2X H2X 120.0
C1X C2X H2X 120.0
C2X C3X C4X 120.0
C2X C3X H3X 120.0
C4X C3X H3X 120.0
C3X C4X C5X 120.0
C3X C4X H4X 120.0
C5X C4X H4X 120.0
C6X C5X C4X 120.0
C6X C5X H5X 120.0
C4X C5X H5X 120.0
C5X C6X C1X 120.0
C5X C6X H6X 120.0
C1X C6X H6X 120.0
C8X C7X C12X 120.0
C8X C7X Si1 119.3(9)
C12X C7X Si1 120.7(9)
C9X C8X C7X 120.0
C9X C8X H8X 120.0
C7X C8X H8X 120.0
C10X C9X C8X 120.0
C10X C9X H9X 120.0
C8X C9X H9X 120.0
C11X C10X C9X 120.0
C11X C10X H10X 120.0
C9X C10X H10X 120.0
C10X C11X C12X 120.0
C10X C11X H11X 120.0
C12X C11X H11X 120.0
C11X C12X C7X 120.0
C11X C12X H12X 120.0
C7X C12X H12X 120.0
C14X C13X C18X 120.0
C14X C13X Si1 119.6(8)
C18X C13X Si1 120.4(8)
C13X C14X C15X 120.0
C13X C14X H14X 120.0
C15X C14X H14X 120.0
C16X C15X C14X 120.0
C16X C15X H15X 120.0
C14X C15X H15X 120.0
C15X C16X C17X 120.0
C15X C16X H16X 120.0
C17X C16X H16X 120.0
C18X C17X C16X 120.0
C18X C17X H17X 120.0
C16X C17X H17X 120.0
C17X C18X C13X 120.0
C17X C18X H18X 120.0
C13X C18X H18X 120.0
C20X C19X C24X 120.0
C20X C19X Sn1 119.2(10)
C24X C19X Sn1 120.2(10)
C19X C20X C21X 120.0
C19X C20X C25X 114.5(14)
C21X C20X C25X 124.1(13)
C22X C21X C20X 120.0
C22X C21X H21X 120.0
C20X C21X H21X 120.0
C23X C22X C21X 120.0
C23X C22X H22X 120.0
C21X C22X H22X 120.0
C22X C23X C24X 120.0
C22X C23X H23X 120.0
C24X C23X H23X 120.0
C23X C24X C19X 120.0
C23X C24X H24X 120.0
C19X C24X H24X 120.0
N2X C25X C20X 107.3(17)
N2X C25X H25A 110.3
C20X C25X H25A 110.3
N2X C25X H25B 110.3
C20X C25X H25B 110.3
H25A C25X H25B 108.5
C27X C26X C31X 120.0
C27X C26X C32X 121.9(14)
C31X C26X C32X 117.9(14)
C28X C27X C26X 120.0
C28X C27X Sn1 121.2(8)
C26X C27X Sn1 118.1(8)
C27X C28X C29X 120.0
C27X C28X H28X 120.0
C29X C28X H28X 120.0
C30X C29X C28X 120.0
C30X C29X H29X 120.0
C28X C29X H29X 120.0
C31X C30X C29X 120.0
C31X C30X H30X 120.0
C29X C30X H30X 120.0
C30X C31X C26X 120.0
C30X C31X H31X 120.0
C26X C31X H31X 120.0
C26X C32X N1 118.7(18)
C26X C32X H32A 107.6
N1 C32X H32A 107.6
C26X C32X H32B 107.6
N1 C32X H32B 107.6
H32A C32X H32B 107.1
N1 C33X H33A 109.5
N1 C33X H33B 109.5
H33A C33X H33B 109.5
N1 C33X H33C 109.5
H33A C33X H33C 109.5
H33B C33X H33C 109.5
N1 C34X H34A 109.5
N1 C34X H34B 109.5
H34A C34X H34B 109.5
N1 C34X H34C 109.5
H34A C34X H34C 109.5
H34B C34X H34C 109.5
N2X C35X H35A 109.5
N2X C35X H35B 109.5
H35A C35X H35B 109.5
N2X C35X H35C 109.5
H35A C35X H35C 109.5
H35B C35X H35C 109.5
N2X C36X H36A 109.5
N2X C36X H36B 109.5
H36A C36X H36B 109.5
N2X C36X H36C 109.5
H36A C36X H36C 109.5
H36B C36X H36C 109.5
O1Y Si2 C13Y 114.2(7)
O1Y Si2 C1Y 109.7(9)
C13Y Si2 C1Y 109.5(8)
O1Y Si2 C7Y 107.5(7)
C13Y Si2 C7Y 107.0(8)
C1Y Si2 C7Y 108.7(9)
Si2 O1Y Sn1 156.2(8)
N1 O2Y Sn1 123.1(11)
C35Y N2Y C25Y 108.8(14)
C35Y N2Y C36Y 108.8(14)
C25Y N2Y C36Y 108.0(14)
C35Y N2Y Sn1 116.5(19)
C25Y N2Y Sn1 104.3(13)
C36Y N2Y Sn1 110.1(19)
C2Y C1Y C6Y 120.0
C2Y C1Y Si2 122.0(11)
C6Y C1Y Si2 117.9(11)
C3Y C2Y C1Y 120.0
C3Y C2Y H2Y 120.0
C1Y C2Y H2Y 120.0
C2Y C3Y C4Y 120.0
C2Y C3Y H3Y 120.0
C4Y C3Y H3Y 120.0
C5Y C4Y C3Y 120.0
C5Y C4Y H4Y 120.0
C3Y C4Y H4Y 120.0
C6Y C5Y C4Y 120.0
C6Y C5Y H5Y 120.0
C4Y C5Y H5Y 120.0
C5Y C6Y C1Y 120.0
C5Y C6Y H6Y 120.0
C1Y C6Y H6Y 120.0
C8Y C7Y C12Y 120.0
C8Y C7Y Si2 122.8(8)
C12Y C7Y Si2 117.1(8)
C9Y C8Y C7Y 120.0
C9Y C8Y H8Y 120.0
C7Y C8Y H8Y 120.0
C8Y C9Y C10Y 120.0
C8Y C9Y H9Y 120.0
C10Y C9Y H9Y 120.0
C9Y C10Y C11Y 120.0
C9Y C10Y H10Y 120.0
C11Y C10Y H10Y 120.0
C12Y C11Y C10Y 120.0
C12Y C11Y H11Y 120.0
C10Y C11Y H11Y 120.0
C11Y C12Y C7Y 120.0
C11Y C12Y H12Y 120.0
C7Y C12Y H12Y 120.0
C14Y C13Y C18Y 120.0
C14Y C13Y Si2 120.0(8)
C18Y C13Y Si2 119.9(8)
C13Y C14Y C15Y 120.0
C13Y C14Y H14Y 120.0
C15Y C14Y H14Y 120.0
C16Y C15Y C14Y 120.0
C16Y C15Y H15Y 120.0
C14Y C15Y H15Y 120.0
C17Y C16Y C15Y 120.0
C17Y C16Y H16Y 120.0
C15Y C16Y H16Y 120.0
C16Y C17Y C18Y 120.0
C16Y C17Y H17Y 120.0
C18Y C17Y H17Y 120.0
C17Y C18Y C13Y 120.0
C17Y C18Y H18Y 120.0
C13Y C18Y H18Y 120.0
C20Y C19Y C24Y 120.0
C20Y C19Y Sn1 118.7(7)
C24Y C19Y Sn1 121.3(7)
C19Y C20Y C21Y 120.0
C19Y C20Y C25Y 120.6(13)
C21Y C20Y C25Y 119.1(13)
C22Y C21Y C20Y 120.0
C22Y C21Y H21Y 120.0
C20Y C21Y H21Y 120.0
C21Y C22Y C23Y 120.0
C21Y C22Y H22Y 120.0
C23Y C22Y H22Y 120.0
C24Y C23Y C22Y 120.0
C24Y C23Y H23Y 120.0
C22Y C23Y H23Y 120.0
C23Y C24Y C19Y 120.0
C23Y C24Y H24Y 120.0
C19Y C24Y H24Y 120.0
N2Y C25Y C20Y 112.0(19)
N2Y C25Y H25C 109.2
C20Y C25Y H25C 109.2
N2Y C25Y H25D 109.2
C20Y C25Y H25D 109.2
H25C C25Y H25D 107.9
C27Y C26Y C31Y 120.0
C27Y C26Y C32Y 121.0(12)
C31Y C26Y C32Y 118.7(12)
C26Y C27Y C28Y 120.0
C26Y C27Y Sn1 118.7(8)
C28Y C27Y Sn1 121.3(8)
C27Y C28Y C29Y 120.0
C27Y C28Y H28Y 120.0
C29Y C28Y H28Y 120.0
C30Y C29Y C28Y 120.0
C30Y C29Y H29Y 120.0
C28Y C29Y H29Y 120.0
C29Y C30Y C31Y 120.0
C29Y C30Y H30Y 120.0
C31Y C30Y H30Y 120.0
C30Y C31Y C26Y 120.0
C30Y C31Y H31Y 120.0
C26Y C31Y H31Y 120.0
N1 C32Y C26Y 114.7(15)
N1 C32Y H32C 108.6
C26Y C32Y H32C 108.6
N1 C32Y H32D 108.6
C26Y C32Y H32D 108.6
H32C C32Y H32D 107.6
N1 C33Y H33D 109.5
N1 C33Y H33E 109.5
H33D C33Y H33E 109.5
N1 C33Y H33F 109.5
H33D C33Y H33F 109.5
H33E C33Y H33F 109.5
N1 C34Y H34D 109.5
N1 C34Y H34E 109.5
H34D C34Y H34E 109.5
N1 C34Y H34F 109.5
H34D C34Y H34F 109.5
H34E C34Y H34F 109.5
N2Y C35Y H35D 109.5
N2Y C35Y H35E 109.5
H35D C35Y H35E 109.5
N2Y C35Y H35F 109.5
H35D C35Y H35F 109.5
H35E C35Y H35F 109.5
N2Y C36Y H36D 109.5
N2Y C36Y H36E 109.5
H36D C36Y H36E 109.5
N2Y C36Y H36F 109.5
H36D C36Y H36F 109.5
H36E C36Y H36F 109.5

loop_
_geom_bond_atom_site_label_1
_geom_bond_atom_site_label_2
_geom_bond_distance
Sn1 O1Y 1.972(14)
Sn1 O1X 2.030(14)
Sn1 C19X 2.106(11)
Sn1 C27Y 2.126(10)
Sn1 C19Y 2.144(9)
Sn1 O2Y 2.174(17)
Sn1 C27X 2.184(11)
Sn1 O2X 2.28(2)
Sn1 Cl 2.521(3)
Sn1 N2Y 2.558(17)
Sn1 N2X 2.60(2)
N1 O2X 1.35(2)
N1 C34Y 1.40(2)
N1 C34X 1.45(2)
N1 O2Y 1.462(18)
N1 C32X 1.47(2)
N1 C32Y 1.479(19)
N1 C33Y 1.57(2)
N1 C33X 1.66(2)
Si1 O1X 1.620(14)
Si1 C1X 1.850(12)
Si1 C13X 1.867(11)
Si1 C7X 1.901(12)
N2X C25X 1.420(19)
N2X C35X 1.45(2)
N2X C36X 1.45(2)
C1X C2X 1.3900
C1X C6X 1.3900
C2X C3X 1.3900
C2X H2X 0.9500
C3X C4X 1.3900
C3X H3X 0.9500
C4X C5X 1.3900
C4X H4X 0.9500
C5X C6X 1.3900
C5X H5X 0.9500
C6X H6X 0.9500
C7X C8X 1.3900
C7X C12X 1.3900
C8X C9X 1.3900
C8X H8X 0.9500
C9X C10X 1.3900
C9X H9X 0.9500
C10X C11X 1.3900
C10X H10X 0.9500
C11X C12X 1.3900
C11X H11X 0.9500
C12X H12X 0.9500
C13X C14X 1.3900
C13X C18X 1.3900
C14X C15X 1.3900
C14X H14X 0.9500
C15X C16X 1.3900
C15X H15X 0.9500
C16X C17X 1.3900
C16X H16X 0.9500
C17X C18X 1.3900
C17X H17X 0.9500
C18X H18X 0.9500
C19X C20X 1.3900
C19X C24X 1.3900
C20X C21X 1.3900
C20X C25X 1.68(3)
C21X C22X 1.3900
C21X H21X 0.9500
C22X C23X 1.3900
C22X H22X 0.9500
C23X C24X 1.3900
C23X H23X 0.9500
C24X H24X 0.9500
C25X H25A 0.9900
C25X H25B 0.9900
C26X C27X 1.3900
C26X C31X 1.3900
C26X C32X 1.42(3)
C27X C28X 1.3900
C28X C29X 1.3900
C28X H28X 0.9500
C29X C30X 1.3900
C29X H29X 0.9500
C30X C31X 1.3900
C30X H30X 0.9500
C31X H31X 0.9500
C32X H32A 0.9900
C32X H32B 0.9900
C33X H33A 0.9800
C33X H33B 0.9800
C33X H33C 0.9800
C34X H34A 0.9800
C34X H34B 0.9800
C34X H34C 0.9800
C35X H35A 0.9800
C35X H35B 0.9800
C35X H35C 0.9800
C36X H36A 0.9800
C36X H36B 0.9800
C36X H36C 0.9800
Si2 O1Y 1.620(15)
Si2 C13Y 1.878(11)
Si2 C1Y 1.892(13)
Si2 C7Y 1.919(11)
N2Y C35Y 1.44(2)
N2Y C25Y 1.440(19)
N2Y C36Y 1.45(2)
C1Y C2Y 1.3900
C1Y C6Y 1.3900
C2Y C3Y 1.3900
C2Y H2Y 0.9500
C3Y C4Y 1.3900
C3Y H3Y 0.9500
C4Y C5Y 1.3900
C4Y H4Y 0.9500
C5Y C6Y 1.3900
C5Y H5Y 0.9500
C6Y H6Y 0.9500
C7Y C8Y 1.3900
C7Y C12Y 1.3900
C8Y C9Y 1.3900
C8Y H8Y 0.9500
C9Y C10Y 1.3900
C9Y H9Y 0.9500
C10Y C11Y 1.3900
C10Y H10Y 0.9500
C11Y C12Y 1.3900
C11Y H11Y 0.9500
C12Y H12Y 0.9500
C13Y C14Y 1.3900
C13Y C18Y 1.3900
C14Y C15Y 1.3900
C14Y H14Y 0.9500
C15Y C16Y 1.3900
C15Y H15Y 0.9500
C16Y C17Y 1.3900
C16Y H16Y 0.9500
C17Y C18Y 1.3900
C17Y H17Y 0.9500
C18Y H18Y 0.9500
C19Y C20Y 1.3900
C19Y C24Y 1.3900
C20Y C21Y 1.3900
C20Y C25Y 1.47(3)
C21Y C22Y 1.3900
C21Y H21Y 0.9500
C22Y C23Y 1.3900
C22Y H22Y 0.9500
C23Y C24Y 1.3900
C23Y H23Y 0.9500
C24Y H24Y 0.9500
C25Y H25C 0.9900
C25Y H25D 0.9900
C26Y C27Y 1.3900
C26Y C31Y 1.3900
C26Y C32Y 1.50(2)
C27Y C28Y 1.3900
C28Y C29Y 1.3900
C28Y H28Y 0.9500
C29Y C30Y 1.3900
C29Y H29Y 0.9500
C30Y C31Y 1.3900
C30Y H30Y 0.9500
C31Y H31Y 0.9500
C32Y H32C 0.9900
C32Y H32D 0.9900
C33Y H33D 0.9800
C33Y H33E 0.9800
C33Y H33F 0.9800
C34Y H34D 0.9800
C34Y H34E 0.9800
C34Y H34F 0.9800
C35Y H35D 0.9800
C35Y H35E 0.9800
C35Y H35F 0.9800
C36Y H36D 0.9800
C36Y H36E 0.9800
C36Y H36F 0.9800
